data_4028227
loop_
_publ_author_name
'Paidi Venkatram Reddy'
'Julien Smith'
'Anushree Kamath'
'H\'el\`ene Jamet'
'Ama\"el Veyron'
'Peter Koos'
'Christian Philouze'
'Andrew E. Greene'
'Philippe Delair'

_publ_contact_author_name
;
;
_publ_section_title
;
 Asymmetric Approach to Hyacinthacines B1 and B2
;
_journal_name_full 'Journal of Organic Chemistry'
_journal_page_first 4840
_journal_page_last 4849
_journal_paper_doi 10.1021/jo400386f
_journal_volume 78
_journal_year 2013
_chemical_absolute_configuration 'racemic twin'
_chemical_formula_moiety 'C23 H27 N O3 Si'
_chemical_formula_sum 'C23 H27 N O3 Si'
_chemical_formula_weight 393.55
_chemical_name_systematic
;
 ? 
;
_space_group_crystal_system monoclinic
_space_group_IT_number 4
_space_group_name_Hall 'P 2yb'
_space_group_name_H-M_alt 'P 1 21 1'
_symmetry_space_group_name_Hall 'P 2yb'
_symmetry_space_group_name_H-M 'P 1 21 1'
_atom_sites_solution_hydrogens geom
_atom_sites_solution_primary direct
_atom_sites_solution_secondary difmap
_audit_creation_date 2012-12-05
_audit_creation_method
;
  Olex2 1.1
  (compiled Sep 28 2011 20:36:17, GUI svn.r3906)
;
_cell_angle_alpha 90.00
_cell_angle_beta 97.91(3)
_cell_angle_gamma 90.00
_cell_formula_units_Z 2
_cell_length_a 12.493(3)
_cell_length_b 6.4889(13)
_cell_length_c 13.275(3)
_cell_measurement_temperature 296
_cell_volume 1065.9(4)
_computing_cell_refinement 'Bruker Enraf Nonius kappa CCD'
_computing_data_collection Collect
_computing_data_reduction EvalCCD
_computing_molecular_graphics
;
O. V. Dolomanov, L. J. Bourhis, R. J. Gildea, J. A. K. Howard and H. Puschmann,
OLEX2: a complete structure solution, refinement and analysis program.
J. Appl. Cryst. (2009). 42, 339-341.
;
_computing_publication_material
;
O. V. Dolomanov, L. J. Bourhis, R. J. Gildea, J. A. K. Howard and H. Puschmann,
OLEX2: a complete structure solution, refinement and analysis program.
J. Appl. Cryst. (2009). 42, 339-341.
;
_computing_structure_refinement
;
SHELXL, G.M. Sheldrick, Acta Cryst.
(2008). A64, 112-122
;
_computing_structure_solution
;
SIR92
;
_diffrn_ambient_temperature 296
_diffrn_detector 'CCD area detector'
_diffrn_detector_type KappaCCD
_diffrn_measured_fraction_theta_full 0.993
_diffrn_measured_fraction_theta_max 0.993
_diffrn_measurement_device_type 'Bruker-AXS-enraf-nonius KappaCCD'
_diffrn_measurement_method 'Phi and omega scans'
_diffrn_radiation_detector CCD
_diffrn_radiation_monochromator graphite
_diffrn_radiation_probe x-ray
_diffrn_radiation_type MoK\a
_diffrn_radiation_wavelength 0.71073
_diffrn_reflns_av_R_equivalents 0.0338
_diffrn_reflns_av_unetI/netI 0.0283
_diffrn_reflns_limit_h_max 14
_diffrn_reflns_limit_h_min -14
_diffrn_reflns_limit_k_max 7
_diffrn_reflns_limit_k_min -7
_diffrn_reflns_limit_l_max 15
_diffrn_reflns_limit_l_min -15
_diffrn_reflns_number 17796
_diffrn_reflns_theta_full 24.99
_diffrn_reflns_theta_max 24.99
_diffrn_reflns_theta_min 3.44
_diffrn_source 'Enraf Nonius FR590'
_diffrn_source_target Mo
_diffrn_source_type 'fine-focus sealed tube'
_exptl_absorpt_coefficient_mu 0.133
_exptl_absorpt_correction_T_max 1
_exptl_absorpt_correction_T_min 0.642396
_exptl_absorpt_correction_type multi-scan
_exptl_absorpt_process_details
;
SADABS-2004/1 (Bruker,2004) was used for absorption correction.
R(int) was 0.0820 before and 0.0358 after correction.
The Ratio of minimum to maximum transmission is 0.6424.
The \l/2 correction factor is 0.0015.
;
_exptl_crystal_colour colourless
_exptl_crystal_colour_primary colourless
_exptl_crystal_density_diffrn 1.226
_exptl_crystal_description needle
_exptl_crystal_F_000 420
_exptl_crystal_size_max 1.0
_exptl_crystal_size_mid 0.23
_exptl_crystal_size_min 0.06
_refine_diff_density_max 1.233
_refine_diff_density_min -0.224
_refine_diff_density_rms 0.086
_refine_ls_abs_structure_details 'Flack H D (1983), Acta Cryst. A39, 876-881'
_refine_ls_abs_structure_Flack 0.6(3)
_refine_ls_extinction_method none
_refine_ls_goodness_of_fit_ref 1.100
_refine_ls_hydrogen_treatment constr
_refine_ls_matrix_type full
_refine_ls_number_parameters 256
_refine_ls_number_reflns 3624
_refine_ls_number_restraints 1
_refine_ls_restrained_S_all 1.099
_refine_ls_R_factor_all 0.0970
_refine_ls_R_factor_gt 0.0800
_refine_ls_shift/su_max 0.000
_refine_ls_shift/su_mean 0.000
_refine_ls_structure_factor_coef Fsqd
_refine_ls_weighting_details 'calc w=1/[\s^2^(Fo^2^)+(0.1374P)^2^+0.5330P] where P=(Fo^2^+2Fc^2^)/3'
_refine_ls_weighting_scheme calc
_refine_ls_wR_factor_gt 0.1888
_refine_ls_wR_factor_ref 0.2130
_reflns_number_gt 3016
_reflns_number_total 3624
_reflns_threshold_expression >2sigma(I)
_cod_data_source_file jo400386f_si_002.cif
_cod_data_source_block nanny
_cod_database_code 4028227

loop_
_space_group_symop_id
_space_group_symop_operation_xyz
1 'x, y, z'
2 '-x, y+1/2, -z'

loop_
_atom_site_label
_atom_site_type_symbol
_atom_site_fract_x
_atom_site_fract_y
_atom_site_fract_z
_atom_site_U_iso_or_equiv
_atom_site_adp_type
_atom_site_occupancy
_atom_site_symmetry_multiplicity
_atom_site_calc_flag
_atom_site_refinement_flags
Si17 Si 0.14352(10) 0.33258(19) 0.71692(10) 0.0530(4) Uani 1 1 d .
O25 O 0.4405(3) 0.3088(7) 1.0437(2) 0.0668(10) Uani 1 1 d .
O27 O 0.1686(3) 0.5966(6) 1.0174(3) 0.0703(10) Uani 1 1 d .
O26 O 0.3503(2) 0.1082(6) 1.1386(2) 0.0577(8) Uani 1 1 d .
N4 N 0.1963(3) 0.2717(5) 0.9635(3) 0.0422(8) Uani 1 1 d .
C2 C 0.3769(3) 0.1809(8) 0.9716(3) 0.0518(11) Uani 1 1 d .
H2 H 0.4220 0.1071 0.9286 0.062 Uiso 1 1 calc R
C8 C 0.2675(4) 0.2288(8) 0.7973(3) 0.0520(11) Uani 1 1 d .
H8A H 0.2623 0.0797 0.7978 0.062 Uiso 1 1 calc R
H8B H 0.3298 0.2641 0.7646 0.062 Uiso 1 1 calc R
C7A C 0.2003(3) 0.0638(7) 1.0037(3) 0.0471(10) Uani 1 1 d .
H7A H 0.1728 -0.0348 0.9504 0.056 Uiso 1 1 calc R
C6 C 0.1102(4) 0.2978(9) 1.1035(4) 0.0587(12) Uani 1 1 d .
H6A H 0.0338 0.3300 1.0978 0.070 Uiso 1 1 calc R
H6B H 0.1444 0.3380 1.1706 0.070 Uiso 1 1 calc R
C7 C 0.1258(4) 0.0704(8) 1.0873(3) 0.0516(10) Uani 1 1 d .
H7B H 0.0574 0.0030 1.0648 0.062 Uiso 1 1 calc R
H7C H 0.1598 0.0047 1.1491 0.062 Uiso 1 1 calc R
C10 C 0.4704(4) 0.3582(9) 1.2229(4) 0.0577(12) Uani 1 1 d .
C3 C 0.2888(3) 0.3031(7) 0.9080(3) 0.0457(10) Uani 1 1 d .
H3 H 0.3084 0.4494 0.9096 0.055 Uiso 1 1 calc R
C16 C 0.0220(5) 0.1921(10) 0.7435(5) 0.0711(15) Uani 1 1 d .
H16A H 0.0332 0.0467 0.7367 0.107 Uiso 1 1 calc R
H16B H -0.0391 0.2345 0.6961 0.107 Uiso 1 1 calc R
H16C H 0.0086 0.2221 0.8115 0.107 Uiso 1 1 calc R
C5 C 0.1604(4) 0.4103(7) 1.0239(3) 0.0448(10) Uani 1 1 d .
C1 C 0.3204(4) 0.0304(7) 1.0370(4) 0.0524(11) Uani 1 1 d .
H1 H 0.3426 -0.1130 1.0295 0.063 Uiso 1 1 calc R
C9 C 0.4495(3) 0.2079(8) 1.1387(4) 0.0555(12) Uani 1 1 d .
H9 H 0.5080 0.1062 1.1437 0.067 Uiso 1 1 calc R
C15 C 0.4166(4) 0.5466(10) 1.2196(4) 0.0668(14) Uani 1 1 d .
H15 H 0.3653 0.5775 1.1640 0.080 Uiso 1 1 calc R
C19 C 0.1661(4) 0.2838(9) 0.5819(4) 0.0603(13) Uani 1 1 d .
C20 C 0.2165(6) 0.4244(14) 0.5284(5) 0.088(2) Uani 1 1 d .
H20 H 0.2336 0.5542 0.5555 0.106 Uiso 1 1 calc R
C14 C 0.4382(6) 0.6886(11) 1.2974(5) 0.0821(18) Uani 1 1 d .
H14 H 0.4038 0.8160 1.2932 0.099 Uiso 1 1 calc R
C11 C 0.5436(4) 0.3148(14) 1.3085(4) 0.0817(17) Uani 1 1 d .
H11 H 0.5798 0.1891 1.3133 0.098 Uiso 1 1 calc R
C18 C 0.1304(5) 0.6121(8) 0.7381(5) 0.0775(16) Uani 1 1 d .
H18A H 0.1128 0.6355 0.8053 0.116 Uiso 1 1 calc R
H18B H 0.0740 0.6670 0.6889 0.116 Uiso 1 1 calc R
H18C H 0.1974 0.6792 0.7310 0.116 Uiso 1 1 calc R
C13 C 0.5105(7) 0.6397(17) 1.3801(6) 0.101(3) Uani 1 1 d .
H13 H 0.5241 0.7332 1.4334 0.121 Uiso 1 1 calc R
C22 C 0.2206(9) 0.187(2) 0.3899(6) 0.129(4) Uani 1 1 d .
H22 H 0.2403 0.1557 0.3267 0.154 Uiso 1 1 calc R
C24 C 0.1419(7) 0.0956(13) 0.5379(5) 0.094(2) Uani 1 1 d .
H24 H 0.1067 -0.0028 0.5723 0.113 Uiso 1 1 calc R
C12 C 0.5635(6) 0.4546(18) 1.3859(5) 0.105(3) Uani 1 1 d .
H12 H 0.6131 0.4237 1.4427 0.126 Uiso 1 1 calc R
C23 C 0.1698(9) 0.0498(19) 0.4409(7) 0.124(3) Uani 1 1 d .
H23 H 0.1524 -0.0786 0.4121 0.149 Uiso 1 1 calc R
C21 C 0.2424(7) 0.372(2) 0.4323(7) 0.131(4) Uani 1 1 d .
H21 H 0.2761 0.4706 0.3964 0.157 Uiso 1 1 calc R

loop_
_atom_site_aniso_label
_atom_site_aniso_U_11
_atom_site_aniso_U_22
_atom_site_aniso_U_33
_atom_site_aniso_U_23
_atom_site_aniso_U_13
_atom_site_aniso_U_12
Si17 0.0574(7) 0.0481(7) 0.0552(7) 0.0056(6) 0.0143(5) 0.0020(6)
O25 0.0559(17) 0.098(3) 0.0488(17) -0.0026(19) 0.0157(13) -0.027(2)
O27 0.093(3) 0.047(2) 0.074(2) -0.0022(17) 0.0237(19) 0.0133(18)
O26 0.0513(17) 0.065(2) 0.0568(18) 0.0130(16) 0.0055(13) -0.0086(15)
N4 0.0383(16) 0.043(2) 0.0484(18) 0.0075(15) 0.0157(14) 0.0032(13)
C2 0.043(2) 0.067(3) 0.048(2) -0.010(2) 0.0150(18) 0.0049(19)
C8 0.053(2) 0.063(3) 0.042(2) -0.002(2) 0.0153(18) 0.009(2)
C7A 0.049(2) 0.038(2) 0.054(2) -0.008(2) 0.0071(18) -0.0019(18)
C6 0.053(2) 0.074(4) 0.053(2) 0.002(2) 0.0217(19) 0.016(2)
C7 0.052(2) 0.054(3) 0.051(2) 0.003(2) 0.0147(18) -0.017(2)
C10 0.045(2) 0.078(4) 0.051(2) 0.010(2) 0.0085(18) -0.010(2)
C3 0.046(2) 0.046(3) 0.049(2) -0.003(2) 0.0204(17) -0.0022(18)
C16 0.062(3) 0.069(3) 0.086(4) 0.005(3) 0.024(3) 0.002(2)
C5 0.048(2) 0.039(2) 0.048(2) -0.0011(17) 0.0106(18) 0.0078(16)
C1 0.055(2) 0.039(2) 0.064(3) -0.002(2) 0.011(2) 0.0073(19)
C9 0.035(2) 0.070(3) 0.061(3) 0.010(2) 0.0040(19) 0.003(2)
C15 0.066(3) 0.081(4) 0.053(3) 0.012(3) 0.008(2) -0.004(3)
C19 0.057(3) 0.072(4) 0.049(2) 0.004(2) 0.001(2) 0.000(2)
C20 0.097(4) 0.115(6) 0.056(3) 0.014(3) 0.019(3) -0.014(4)
C14 0.094(4) 0.088(4) 0.068(4) -0.011(3) 0.025(3) -0.017(3)
C11 0.060(3) 0.116(5) 0.066(3) 0.015(4) -0.006(2) -0.009(3)
C18 0.090(4) 0.044(3) 0.095(4) 0.006(3) 0.000(3) 0.008(3)
C13 0.106(5) 0.138(7) 0.065(4) -0.028(4) 0.030(4) -0.046(5)
C22 0.128(7) 0.212(12) 0.040(4) -0.007(6) -0.011(4) 0.051(7)
C24 0.125(6) 0.089(5) 0.069(4) -0.004(4) 0.010(4) 0.002(4)
C12 0.085(5) 0.170(9) 0.053(4) 0.009(5) -0.015(3) -0.039(5)
C23 0.156(8) 0.139(8) 0.066(5) -0.032(5) -0.022(5) 0.009(7)
C21 0.120(7) 0.212(13) 0.064(5) 0.022(6) 0.028(4) -0.021(7)

loop_
_atom_type_symbol
_atom_type_description
_atom_type_scat_dispersion_real
_atom_type_scat_dispersion_imag
_atom_type_scat_source
C C 0.0033 0.0016 'International Tables Vol C Tables 4.2.6.8 and 6.1.1.4'
H H 0.0000 0.0000 'International Tables Vol C Tables 4.2.6.8 and 6.1.1.4'
N N 0.0061 0.0033 'International Tables Vol C Tables 4.2.6.8 and 6.1.1.4'
O O 0.0106 0.0060 'International Tables Vol C Tables 4.2.6.8 and 6.1.1.4'
Si Si 0.0817 0.0704 'International Tables Vol C Tables 4.2.6.8 and 6.1.1.4'

loop_
_geom_angle_atom_site_label_1
_geom_angle_atom_site_label_2
_geom_angle_atom_site_label_3
_geom_angle
C16 Si17 C8 110.5(3)
C16 Si17 C19 109.6(3)
C16 Si17 C18 111.3(3)
C19 Si17 C8 105.1(2)
C18 Si17 C8 110.4(3)
C18 Si17 C19 109.8(3)
C9 O25 C2 107.4(4)
C9 O26 C1 106.2(4)
C7A N4 C3 108.9(3)
C5 N4 C7A 114.1(4)
C5 N4 C3 124.4(4)
O25 C2 H2 111.3
O25 C2 C3 111.4(4)
O25 C2 C1 104.3(4)
C3 C2 H2 111.3
C3 C2 C1 107.0(3)
C1 C2 H2 111.3
Si17 C8 H8A 108.1
Si17 C8 H8B 108.1
H8A C8 H8B 107.3
C3 C8 Si17 116.9(3)
C3 C8 H8A 108.1
C3 C8 H8B 108.1
N4 C7A H7A 110.5
N4 C7A C7 104.2(3)
N4 C7A C1 102.8(3)
C7 C7A H7A 110.5
C1 C7A H7A 110.5
C1 C7A C7 117.6(4)
H6A C6 H6B 108.5
C7 C6 H6A 110.2
C7 C6 H6B 110.2
C5 C6 H6A 110.2
C5 C6 H6B 110.2
C5 C6 C7 107.6(4)
C7A C7 H7B 111.1
C7A C7 H7C 111.1
C6 C7 C7A 103.4(3)
C6 C7 H7B 111.1
C6 C7 H7C 111.1
H7B C7 H7C 109.0
C15 C10 C9 121.4(4)
C11 C10 C9 120.9(6)
C11 C10 C15 117.8(6)
N4 C3 C2 102.1(3)
N4 C3 C8 113.1(4)
N4 C3 H3 109.6
C2 C3 C8 112.7(4)
C2 C3 H3 109.6
C8 C3 H3 109.6
Si17 C16 H16A 109.5
Si17 C16 H16B 109.5
Si17 C16 H16C 109.5
H16A C16 H16B 109.5
H16A C16 H16C 109.5
H16B C16 H16C 109.5
O27 C5 N4 126.4(4)
O27 C5 C6 125.7(4)
N4 C5 C6 107.9(4)
O26 C1 C2 103.0(4)
O26 C1 C7A 109.9(4)
O26 C1 H1 112.8
C2 C1 H1 112.8
C7A C1 C2 104.8(4)
C7A C1 H1 112.8
O25 C9 C10 110.7(4)
O25 C9 H9 109.9
O26 C9 O25 104.6(3)
O26 C9 C10 111.7(4)
O26 C9 H9 109.9
C10 C9 H9 109.9
C10 C15 H15 119.4
C14 C15 C10 121.2(5)
C14 C15 H15 119.4
C20 C19 Si17 121.7(5)
C20 C19 C24 117.7(6)
C24 C19 Si17 120.2(5)
C19 C20 H20 120.1
C19 C20 C21 119.7(9)
C21 C20 H20 120.1
C15 C14 H14 120.4
C13 C14 C15 119.1(8)
C13 C14 H14 120.4
C10 C11 H11 119.6
C12 C11 C10 120.8(8)
C12 C11 H11 119.6
Si17 C18 H18A 109.5
Si17 C18 H18B 109.5
Si17 C18 H18C 109.5
H18A C18 H18B 109.5
H18A C18 H18C 109.5
H18B C18 H18C 109.5
C14 C13 H13 119.6
C14 C13 C12 120.9(7)
C12 C13 H13 119.6
C23 C22 H22 120.9
C23 C22 C21 118.1(8)
C21 C22 H22 120.9
C19 C24 H24 119.7
C19 C24 C23 120.6(8)
C23 C24 H24 119.7
C11 C12 C13 120.2(7)
C11 C12 H12 119.9
C13 C12 H12 119.9
C22 C23 C24 121.1(10)
C22 C23 H23 119.4
C24 C23 H23 119.4
C20 C21 H21 118.7
C22 C21 C20 122.7(10)
C22 C21 H21 118.7

loop_
_geom_bond_atom_site_label_1
_geom_bond_atom_site_label_2
_geom_bond_distance
Si17 C8 1.880(5)
Si17 C16 1.846(6)
Si17 C19 1.879(5)
Si17 C18 1.846(6)
O25 C2 1.424(6)
O25 C9 1.411(6)
O27 C5 1.217(6)
O26 C1 1.440(6)
O26 C9 1.398(6)
N4 C7A 1.449(6)
N4 C3 1.469(5)
N4 C5 1.323(6)
C2 H2 0.9800
C2 C3 1.515(7)
C2 C1 1.540(7)
C8 H8A 0.9700
C8 H8B 0.9700
C8 C3 1.534(6)
C7A H7A 0.9800
C7A C7 1.544(6)
C7A C1 1.521(6)
C6 H6A 0.9700
C6 H6B 0.9700
C6 C7 1.508(8)
C6 C5 1.492(7)
C7 H7B 0.9700
C7 H7C 0.9700
C10 C9 1.480(8)
C10 C15 1.392(8)
C10 C11 1.386(7)
C3 H3 0.9800
C16 H16A 0.9600
C16 H16B 0.9600
C16 H16C 0.9600
C1 H1 0.9800
C9 H9 0.9800
C15 H15 0.9300
C15 C14 1.383(9)
C19 C20 1.362(9)
C19 C24 1.369(10)
C20 H20 0.9300
C20 C21 1.399(12)
C14 H14 0.9300
C14 C13 1.359(12)
C11 H11 0.9300
C11 C12 1.368(12)
C18 H18A 0.9600
C18 H18B 0.9600
C18 H18C 0.9600
C13 H13 0.9300
C13 C12 1.369(13)
C22 H22 0.9300
C22 C23 1.333(16)
C22 C21 1.338(16)
C24 H24 0.9300
C24 C23 1.412(12)
C12 H12 0.9300
C23 H23 0.9300
C21 H21 0.9300
